data_1562168
loop_
_publ_author_name
'McNamee, Ryan E.'
'Haugland, Marius M.'
'Nugent, Jeremy'
'Chan, Rachel'
'Christensen, Kirsten E.'
'Anderson, Edward A.'

_publ_section_title
;
 Synthesis of 1,3-disubstituted bicyclo[1.1.0]butanes <i>via</i> directed
 bridgehead functionalization.
;
_journal_issue 21
_journal_name_full 'Chemical science'
_journal_page_first 7480
_journal_page_last 7485
_journal_paper_doi 10.1039/d1sc01836a
_journal_volume 12
_journal_year 2021
_chemical_formula_moiety 'C18 H16 O4 S'
_chemical_formula_sum 'C18 H16 O4 S'
_chemical_formula_weight 328.39
_chemical_melting_point ?
_space_group_IT_number 14
_space_group_name_Hall '-P 2ybc'
_space_group_name_H-M_alt 'P 1 21/c 1'
_symmetry_cell_setting monoclinic
_symmetry_space_group_name_Hall '-P 2ybc'
_symmetry_space_group_name_H-M 'P 1 21/c 1'
_atom_sites_solution_hydrogens difmap
_atom_sites_solution_primary other
_audit_creation_date 2020-03-19
_audit_creation_method 'CRYSTALS_ver_14.61_build_7453 '
_audit_update_record
;
2021-03-31 deposited with the CCDC.	2021-04-27 downloaded from the CCDC.
;
_cell_angle_alpha 90
_cell_angle_beta 90.4390(5)
_cell_angle_gamma 90
_cell_formula_units_Z 8
_cell_length_a 7.22830(10)
_cell_length_b 19.74990(10)
_cell_length_c 21.88370(10)
_cell_measurement_reflns_used 48133
_cell_measurement_temperature 150
_cell_measurement_theta_max 76.17
_cell_measurement_theta_min 3.98
_cell_volume 3123.99(5)
_computing_cell_refinement
; 
 CrysAlisPro (Rigaku Oxford Diffraction, 2017) 
;
_computing_data_collection 'SuperNova, (Oxford Diffraction, 2010)'
_computing_data_reduction
; 
 CrysAlisPro (Rigaku Oxford Diffraction, 2017) 
;
_computing_molecular_graphics 'CAMERON (Watkin et al., 1996)'
_computing_publication_material 'CRYSTALS (Betteridge et al., 2003)'
_computing_structure_refinement 'CRYSTALS (Betteridge et al., 2003)'
_computing_structure_solution 'Superflip (Palatinus & Chapuis, 2007)'
_diffrn_ambient_temperature 150
_diffrn_measured_fraction_theta_full 0.995
_diffrn_measured_fraction_theta_max 0.995
_diffrn_measurement_device Area
_diffrn_measurement_device_type 'Oxford Diffraction SuperNova'
_diffrn_measurement_method \w
_diffrn_radiation_monochromator 'focussing mirrors'
_diffrn_radiation_type 'Cu K\a'
_diffrn_radiation_wavelength 1.54184
_diffrn_reflns_av_R_equivalents 0.028
_diffrn_reflns_av_sigmaI/netI 0.0318
_diffrn_reflns_av_unetI/netI 0.032
_diffrn_reflns_limit_h_max 9
_diffrn_reflns_limit_h_min -9
_diffrn_reflns_limit_k_max 23
_diffrn_reflns_limit_k_min -24
_diffrn_reflns_limit_l_max 27
_diffrn_reflns_limit_l_min -27
_diffrn_reflns_number 86693
_diffrn_reflns_theta_full 76.500
_diffrn_reflns_theta_max 76.500
_diffrn_reflns_theta_min 4.040
_diffrn_standards_number 0
_exptl_absorpt_coefficient_mu 2.001
_exptl_absorpt_correction_T_max 0.82
_exptl_absorpt_correction_T_min 0.71
_exptl_absorpt_correction_type multi-scan
_exptl_absorpt_process_details
; 
 CrysAlisPro (Rigaku Oxford Diffraction, 2017) 
;
_exptl_crystal_colour clear_pale_colourless
_exptl_crystal_density_diffrn 1.396
_exptl_crystal_density_meas ?
_exptl_crystal_density_method 'not measured'
_exptl_crystal_description block
_exptl_crystal_F_000 1376
_exptl_crystal_size_max 0.20
_exptl_crystal_size_mid 0.18
_exptl_crystal_size_min 0.10
_refine_diff_density_max 0.30
_refine_diff_density_min -0.37
_refine_ls_extinction_coef 21(3)
_refine_ls_extinction_method 'Larson (1970), Equation 22'
_refine_ls_goodness_of_fit_ref 0.9991
_refine_ls_hydrogen_treatment constr
_refine_ls_matrix_type full
_refine_ls_number_parameters 416
_refine_ls_number_reflns 6513
_refine_ls_number_restraints 0
_refine_ls_R_factor_all 0.0298
_refine_ls_R_factor_gt 0.0285
_refine_ls_shift/su_max 0.0012062
_refine_ls_shift/su_mean 0.0000569
_refine_ls_structure_factor_coef Fsqd
_refine_ls_weighting_details
;
 Method= Modified Sheldrick 
 w=1/[\s^2^(F^2^) + ( 0.05P)^2^ + 1.03P] 
 ,where P=(max(Fo^2^,0) + 2Fc^2^)/3 
;
_refine_ls_weighting_scheme calc
_refine_ls_wR_factor_all 0.0832
_refine_ls_wR_factor_gt 0.0820
_refine_ls_wR_factor_ref 0.0832
_reflns_limit_h_max 9
_reflns_limit_h_min -9
_reflns_limit_k_max 24
_reflns_limit_k_min 0
_reflns_limit_l_max 27
_reflns_limit_l_min 0
_reflns_number_gt 6156
_reflns_number_total 6514
_reflns_threshold_expression I>2.0\s(I)
_oxford_diffrn_Wilson_B_factor 1.87
_oxford_diffrn_Wilson_scale 0.18
_oxford_refine_ls_r_factor_ref 0.0298
_oxford_refine_ls_scale 2.407(14)
_oxford_reflns_number_all 6514
_oxford_structure_analysis_title 7307
_cod_data_source_file d1sc01836a2.cif
_cod_data_source_block 14
_cod_depositor_comments
;
The following automatic conversions were performed:

data item '_chemical_melting_point' value 'not measured' was changed
to '?' -- the value is undefined or not given.

data item '_exptl_crystal_density_meas' value 'not measured' was
changed to '?' -- the value is perceived as not measured.

Automatic conversion script
Id: cif_fix_values 7556 2019-12-06 15:28:31Z antanas 

 Adding full bibliography for 1562166--1562170.cif.
;
_cod_original_sg_symbol_H-M 'P 21/c '
_cod_database_code 1562168
_oxford_refine_reflns_threshold_expression_ref I>-3.0\s(I)
_oxford_refine_ls_r_factor_all 0.0298
_oxford_refine_ls_wr_factor_all 0.0833

loop_
_symmetry_equiv_pos_as_xyz
x,y,z
-x,-y,-z
x,-y+1/2,z+1/2
-x,y+1/2,-z+1/2

loop_
_atom_site_label
_atom_site_type_symbol
_atom_site_fract_x
_atom_site_fract_y
_atom_site_fract_z
_atom_site_U_iso_or_equiv
_atom_site_occupancy
_atom_site_adp_type
_atom_site_refinement_flags_posn
_atom_site_refinement_flags_adp
_atom_site_refinement_flags_occupancy
_atom_site_disorder_assembly
_atom_site_disorder_group
_atom_site_attached_hydrogens
C1 C 0.68037(15) 0.65348(6) 0.37984(5) 0.0245 1.0000 Uani . . . . . .
C2 C 0.76580(17) 0.71341(6) 0.36285(6) 0.0288 1.0000 Uani . . . . . .
C3 C 0.82633(17) 0.72161(6) 0.30332(6) 0.0306 1.0000 Uani . . . . . .
C4 C 0.80503(17) 0.67031(7) 0.26086(5) 0.0305 1.0000 Uani . . . . . .
C5 C 0.72154(16) 0.60956(6) 0.27727(5) 0.0256 1.0000 Uani . . . . . .
C6 C 0.65942(14) 0.60219(5) 0.33670(5) 0.0206 1.0000 Uani . . . . . .
S7 S 0.54387(3) 0.527661(13) 0.358961(11) 0.0207 1.0000 Uani . . . . . .
O8 O 0.62489(12) 0.50358(4) 0.41514(4) 0.0306 1.0000 Uani . . . . . .
O9 O 0.53347(12) 0.48308(4) 0.30708(4) 0.0296 1.0000 Uani . . . . . .
C10 C 0.32479(15) 0.55714(5) 0.37491(5) 0.0240 1.0000 Uani . . . . . .
C11 C 0.15414(16) 0.55573(6) 0.33593(6) 0.0322 1.0000 Uani . . . . . .
C12 C 0.15973(16) 0.51473(6) 0.39355(6) 0.0263 1.0000 Uani . . . . . .
C13 C 0.23715(18) 0.56720(6) 0.43624(6) 0.0324 1.0000 Uani . . . . . .
C14 C 0.14148(15) 0.44145(6) 0.40332(5) 0.0229 1.0000 Uani . . . . . .
C15 C 0.13209(17) 0.39596(6) 0.35450(5) 0.0286 1.0000 Uani . . . . . .
C16 C 0.11869(17) 0.32696(6) 0.36485(5) 0.0284 1.0000 Uani . . . . . .
C17 C 0.11088(15) 0.30218(6) 0.42443(5) 0.0226 1.0000 Uani . . . . . .
C18 C 0.11486(15) 0.34747(6) 0.47296(5) 0.0246 1.0000 Uani . . . . . .
C19 C 0.13137(15) 0.41641(6) 0.46279(5) 0.0249 1.0000 Uani . . . . . .
C20 C 0.10024(16) 0.22867(6) 0.43933(5) 0.0255 1.0000 Uani . . . . . .
O21 O 0.08479(16) 0.20677(5) 0.49040(4) 0.0421 1.0000 Uani . . . . . .
O22 O 0.11066(14) 0.18931(4) 0.39001(4) 0.0334 1.0000 Uani . . . . . .
C23 C 0.1095(2) 0.11680(6) 0.40115(6) 0.0346 1.0000 Uani . . . . . .
C51 C -0.18179(15) 0.31340(6) 0.12629(5) 0.0237 1.0000 Uani . . . . . .
C52 C -0.27151(16) 0.25430(6) 0.14276(5) 0.0278 1.0000 Uani . . . . . .
C53 C -0.32396(17) 0.24404(6) 0.20295(6) 0.0304 1.0000 Uani . . . . . .
C54 C -0.28982(17) 0.29308(6) 0.24689(5) 0.0301 1.0000 Uani . . . . . .
C55 C -0.20214(15) 0.35315(6) 0.23106(5) 0.0250 1.0000 Uani . . . . . .
C56 C -0.14822(14) 0.36236(5) 0.17101(5) 0.0207 1.0000 Uani . . . . . .
S57 S -0.02823(4) 0.436583(13) 0.150018(12) 0.0213 1.0000 Uani . . . . . .
O58 O -0.10288(13) 0.46039(4) 0.09301(4) 0.0329 1.0000 Uani . . . . . .
O59 O -0.02293(12) 0.48133(4) 0.20192(4) 0.0301 1.0000 Uani . . . . . .
C60 C 0.19361(15) 0.40754(6) 0.13737(5) 0.0244 1.0000 Uani . . . . . .
C61 C 0.36266(16) 0.41611(6) 0.17655(6) 0.0319 1.0000 Uani . . . . . .
C62 C 0.35312(16) 0.45190(6) 0.11627(6) 0.0264 1.0000 Uani . . . . . .
C63 C 0.28573(19) 0.39447(6) 0.07733(6) 0.0343 1.0000 Uani . . . . . .
C64 C 0.36059(15) 0.52437(6) 0.10169(5) 0.0225 1.0000 Uani . . . . . .
C65 C 0.39162(17) 0.57282(6) 0.14711(5) 0.0271 1.0000 Uani . . . . . .
C66 C 0.40081(17) 0.64100(6) 0.13255(5) 0.0274 1.0000 Uani . . . . . .
C67 C 0.38253(15) 0.66214(6) 0.07202(5) 0.0237 1.0000 Uani . . . . . .
C68 C 0.35322(16) 0.61388(6) 0.02662(5) 0.0254 1.0000 Uani . . . . . .
C69 C 0.34155(15) 0.54586(6) 0.04118(5) 0.0249 1.0000 Uani . . . . . .
C70 C 0.39133(16) 0.73471(6) 0.05369(5) 0.0274 1.0000 Uani . . . . . .
O71 O 0.39830(19) 0.75436(5) 0.00183(4) 0.0525 1.0000 Uani . . . . . .
O72 O 0.39025(13) 0.77605(4) 0.10177(4) 0.0328 1.0000 Uani . . . . . .
C73 C 0.39169(19) 0.84800(6) 0.08868(6) 0.0336 1.0000 Uani . . . . . .
H11 H 0.6322 0.6475 0.4195 0.0297 1.0000 Uiso R . . . . .
H21 H 0.7823 0.7485 0.3916 0.0353 1.0000 Uiso R . . . . .
H31 H 0.8852 0.7626 0.2914 0.0378 1.0000 Uiso R . . . . .
H41 H 0.8488 0.6767 0.2213 0.0366 1.0000 Uiso R . . . . .
H51 H 0.7104 0.5727 0.2495 0.0320 1.0000 Uiso R . . . . .
H111 H 0.0791 0.5965 0.3345 0.0409 1.0000 Uiso R . . . . .
H112 H 0.1574 0.5310 0.2977 0.0371 1.0000 Uiso R . . . . .
H131 H 0.1703 0.6090 0.4424 0.0397 1.0000 Uiso R . . . . .
H132 H 0.3036 0.5506 0.4724 0.0387 1.0000 Uiso R . . . . .
H151 H 0.1363 0.4123 0.3140 0.0346 1.0000 Uiso R . . . . .
H161 H 0.1171 0.2963 0.3318 0.0357 1.0000 Uiso R . . . . .
H181 H 0.1063 0.3310 0.5127 0.0297 1.0000 Uiso R . . . . .
H191 H 0.1384 0.4470 0.4967 0.0310 1.0000 Uiso R . . . . .
H232 H 0.0952 0.0964 0.3619 0.0527 1.0000 Uiso R . . . . .
H233 H 0.0110 0.1042 0.4271 0.0523 1.0000 Uiso R . . . . .
H231 H 0.2267 0.1032 0.4188 0.0517 1.0000 Uiso R . . . . .
H511 H -0.1413 0.3203 0.0852 0.0284 1.0000 Uiso R . . . . .
H521 H -0.2975 0.2208 0.1130 0.0345 1.0000 Uiso R . . . . .
H531 H -0.3856 0.2033 0.2139 0.0368 1.0000 Uiso R . . . . .
H541 H -0.3274 0.2866 0.2874 0.0372 1.0000 Uiso R . . . . .
H551 H -0.1845 0.3881 0.2595 0.0306 1.0000 Uiso R . . . . .
H611 H 0.3515 0.4437 0.2129 0.0361 1.0000 Uiso R . . . . .
H612 H 0.4442 0.3780 0.1810 0.0389 1.0000 Uiso R . . . . .
H631 H 0.2137 0.4063 0.0398 0.0415 1.0000 Uiso R . . . . .
H632 H 0.3624 0.3543 0.0739 0.0417 1.0000 Uiso R . . . . .
H651 H 0.4055 0.5595 0.1889 0.0330 1.0000 Uiso R . . . . .
H661 H 0.4201 0.6732 0.1630 0.0352 1.0000 Uiso R . . . . .
H681 H 0.3405 0.6272 -0.0145 0.0310 1.0000 Uiso R . . . . .
H691 H 0.3180 0.5139 0.0106 0.0306 1.0000 Uiso R . . . . .
H732 H 0.4027 0.8703 0.1281 0.0504 1.0000 Uiso R . . . . .
H733 H 0.4935 0.8595 0.0629 0.0490 1.0000 Uiso R . . . . .
H731 H 0.2769 0.8601 0.0696 0.0505 1.0000 Uiso R . . . . .

loop_
_atom_site_aniso_label
_atom_site_aniso_U_11
_atom_site_aniso_U_22
_atom_site_aniso_U_33
_atom_site_aniso_U_23
_atom_site_aniso_U_13
_atom_site_aniso_U_12
C1 0.0262(5) 0.0236(5) 0.0235(5) -0.0019(4) -0.0000(4) -0.0023(4)
C2 0.0309(6) 0.0217(5) 0.0337(6) -0.0041(5) -0.0031(5) -0.0045(4)
C3 0.0308(6) 0.0244(6) 0.0365(6) 0.0054(5) -0.0023(5) -0.0076(5)
C4 0.0320(6) 0.0337(6) 0.0258(6) 0.0038(5) 0.0021(4) -0.0067(5)
C5 0.0266(5) 0.0273(6) 0.0230(5) -0.0025(4) 0.0002(4) -0.0026(4)
C6 0.0194(5) 0.0184(5) 0.0239(5) 0.0003(4) -0.0014(4) -0.0009(4)
S7 0.02339(13) 0.01590(13) 0.02294(14) -0.00076(9) 0.00057(9) -0.00134(9)
O8 0.0356(5) 0.0245(4) 0.0318(4) 0.0063(3) -0.0054(3) -0.0005(3)
O9 0.0368(4) 0.0213(4) 0.0309(4) -0.0074(3) 0.0051(3) -0.0047(3)
C10 0.0243(5) 0.0189(5) 0.0288(6) 0.0011(4) 0.0040(4) -0.0028(4)
C11 0.0248(6) 0.0262(6) 0.0455(7) 0.0111(5) -0.0020(5) -0.0014(4)
C12 0.0227(5) 0.0230(6) 0.0334(6) 0.0017(4) 0.0051(4) -0.0019(4)
C13 0.0371(6) 0.0216(6) 0.0389(7) -0.0050(5) 0.0146(5) -0.0036(5)
C14 0.0194(5) 0.0219(5) 0.0273(5) 0.0014(4) 0.0017(4) -0.0022(4)
C15 0.0372(6) 0.0268(6) 0.0216(5) 0.0030(4) -0.0003(4) -0.0070(5)
C16 0.0390(6) 0.0252(6) 0.0209(5) -0.0020(4) 0.0000(4) -0.0075(5)
C17 0.0232(5) 0.0207(5) 0.0238(5) 0.0007(4) 0.0003(4) -0.0020(4)
C18 0.0281(5) 0.0257(6) 0.0200(5) 0.0012(4) 0.0018(4) 0.0000(4)
C19 0.0271(5) 0.0236(5) 0.0240(5) -0.0033(4) 0.0038(4) -0.0002(4)
C20 0.0279(5) 0.0233(5) 0.0252(5) -0.0001(4) 0.0027(4) -0.0010(4)
O21 0.0730(7) 0.0252(4) 0.0281(5) 0.0054(4) 0.0054(4) 0.0017(4)
O22 0.0525(5) 0.0194(4) 0.0283(4) -0.0018(3) 0.0061(4) -0.0068(4)
C23 0.0452(7) 0.0196(6) 0.0391(7) -0.0017(5) 0.0088(5) -0.0051(5)
C51 0.0249(5) 0.0235(5) 0.0226(5) -0.0011(4) -0.0007(4) 0.0011(4)
C52 0.0296(6) 0.0238(5) 0.0301(6) -0.0035(4) -0.0029(4) -0.0030(4)
C53 0.0299(6) 0.0261(6) 0.0351(6) 0.0033(5) 0.0004(5) -0.0067(5)
C54 0.0320(6) 0.0334(6) 0.0250(5) 0.0026(5) 0.0043(4) -0.0046(5)
C55 0.0261(5) 0.0257(5) 0.0232(5) -0.0026(4) 0.0001(4) -0.0005(4)
C56 0.0190(5) 0.0188(5) 0.0244(5) 0.0008(4) -0.0009(4) 0.0008(4)
S57 0.02380(14) 0.01650(13) 0.02373(14) 0.00057(9) -0.00036(10) 0.00008(9)
O58 0.0379(5) 0.0273(4) 0.0336(5) 0.0098(4) -0.0080(4) -0.0018(4)
O59 0.0365(4) 0.0211(4) 0.0329(4) -0.0069(3) 0.0049(3) -0.0013(3)
C60 0.0251(5) 0.0192(5) 0.0289(5) 0.0002(4) 0.0034(4) -0.0023(4)
C61 0.0248(6) 0.0253(6) 0.0454(7) 0.0096(5) -0.0038(5) -0.0008(4)
C62 0.0239(5) 0.0219(5) 0.0335(6) -0.0008(5) 0.0048(4) -0.0023(4)
C63 0.0398(7) 0.0219(6) 0.0414(7) -0.0084(5) 0.0168(5) -0.0063(5)
C64 0.0199(5) 0.0210(5) 0.0267(5) -0.0017(4) 0.0030(4) -0.0015(4)
C65 0.0348(6) 0.0243(6) 0.0220(5) 0.0009(4) -0.0010(4) -0.0041(5)
C66 0.0365(6) 0.0225(5) 0.0232(5) -0.0031(4) -0.0009(4) -0.0048(5)
C67 0.0248(5) 0.0217(5) 0.0248(5) 0.0002(4) 0.0023(4) -0.0020(4)
C68 0.0282(5) 0.0275(6) 0.0204(5) -0.0004(4) 0.0023(4) 0.0006(4)
C69 0.0260(5) 0.0247(5) 0.0240(5) -0.0056(4) 0.0026(4) -0.0006(4)
C70 0.0311(6) 0.0247(6) 0.0264(5) 0.0012(4) 0.0007(4) -0.0031(4)
O71 0.0981(9) 0.0308(5) 0.0285(5) 0.0068(4) -0.0024(5) -0.0120(5)
O72 0.0510(5) 0.0180(4) 0.0295(4) 0.0008(3) 0.0052(4) -0.0024(4)
C73 0.0410(7) 0.0180(6) 0.0419(7) 0.0034(5) 0.0032(5) -0.0029(5)

loop_
_atom_type_symbol
_atom_type_scat_dispersion_real
_atom_type_scat_dispersion_imag
_atom_type_scat_Cromer_Mann_a1
_atom_type_scat_Cromer_Mann_b1
_atom_type_scat_Cromer_Mann_a2
_atom_type_scat_Cromer_Mann_b2
_atom_type_scat_Cromer_Mann_a3
_atom_type_scat_Cromer_Mann_b3
_atom_type_scat_Cromer_Mann_a4
_atom_type_scat_Cromer_Mann_b4
_atom_type_scat_Cromer_Mann_c
_atom_type_scat_source
C 0.0181 0.0091 2.3100 20.8439 1.0200 10.2075 1.5886 0.5687 0.8650 51.6512 0.2156 'International Tables Vol C 4.2.6.8 and 6.1.1.4'
H 0.0000 0.0000 0.4930 10.5109 0.3229 26.1257 0.1402 3.1424 0.0408 57.7998 0.0030 'International Tables Vol C 4.2.6.8 and 6.1.1.4'
O 0.0492 0.0322 3.0485 13.2771 2.2868 5.7011 1.5463 0.3239 0.8670 32.9089 0.2508 'International Tables Vol C 4.2.6.8 and 6.1.1.4'
S 0.3331 0.5567 6.9053 1.4679 5.2034 22.2151 1.4379 0.2536 1.5863 56.1720 0.8669 'International Tables Vol C 4.2.6.8 and 6.1.1.4'

loop_
_geom_angle_atom_site_label_1
_geom_angle_site_symmetry_1
_geom_angle_atom_site_label_2
_geom_angle_site_symmetry_2
_geom_angle_atom_site_label_3
_geom_angle_site_symmetry_3
_geom_angle
_geom_angle_publ_flag
C2 . C1 . C6 . 119.05(10) yes
C2 . C1 . H11 . 121.3 no
C6 . C1 . H11 . 119.6 no
C1 . C2 . C3 . 119.71(11) yes
C1 . C2 . H21 . 120.2 no
C3 . C2 . H21 . 120.1 no
C2 . C3 . C4 . 120.75(11) yes
C2 . C3 . H31 . 120.1 no
C4 . C3 . H31 . 119.1 no
C3 . C4 . C5 . 120.32(11) yes
C3 . C4 . H41 . 119.2 no
C5 . C4 . H41 . 120.4 no
C4 . C5 . C6 . 118.47(10) yes
C4 . C5 . H51 . 122.0 no
C6 . C5 . H51 . 119.5 no
C1 . C6 . C5 . 121.69(10) yes
C1 . C6 . S7 . 118.00(8) yes
C5 . C6 . S7 . 120.28(8) yes
C6 . S7 . O8 . 108.76(5) yes
C6 . S7 . O9 . 108.37(5) yes
O8 . S7 . O9 . 119.38(5) yes
C6 . S7 . C10 . 102.22(5) yes
O8 . S7 . C10 . 107.88(5) yes
O9 . S7 . C10 . 108.89(5) yes
S7 . C10 . C11 . 129.28(9) yes
S7 . C10 . C12 . 126.39(8) yes
C11 . C10 . C12 . 59.70(8) yes
S7 . C10 . C13 . 128.27(9) yes
C11 . C10 . C13 . 99.24(10) yes
C12 . C10 . C13 . 59.63(8) yes
C10 . C11 . C12 . 60.87(8) yes
C10 . C11 . H111 . 117.5 no
C12 . C11 . H111 . 119.1 no
C10 . C11 . H112 . 118.5 no
C12 . C11 . H112 . 117.0 no
H111 . C11 . H112 . 114.0 no
C10 . C12 . C11 . 59.43(8) yes
C10 . C12 . C13 . 59.71(7) yes
C11 . C12 . C13 . 99.11(10) yes
C10 . C12 . C14 . 130.93(10) yes
C11 . C12 . C14 . 130.76(11) yes
C13 . C12 . C14 . 128.54(11) yes
C10 . C13 . C12 . 60.66(7) yes
C10 . C13 . H131 . 116.9 no
C12 . C13 . H131 . 119.5 no
C10 . C13 . H132 . 118.1 no
C12 . C13 . H132 . 116.8 no
H131 . C13 . H132 . 114.5 no
C12 . C14 . C15 . 121.74(10) yes
C12 . C14 . C19 . 119.37(10) yes
C15 . C14 . C19 . 118.88(10) yes
C14 . C15 . C16 . 120.71(11) yes
C14 . C15 . H151 . 119.7 no
C16 . C15 . H151 . 119.6 no
C15 . C16 . C17 . 120.12(11) yes
C15 . C16 . H161 . 120.4 no
C17 . C16 . H161 . 119.4 no
C16 . C17 . C18 . 119.23(10) yes
C16 . C17 . C20 . 123.32(10) yes
C18 . C17 . C20 . 117.45(10) yes
C17 . C18 . C19 . 120.77(10) yes
C17 . C18 . H181 . 119.2 no
C19 . C18 . H181 . 120.0 no
C14 . C19 . C18 . 120.25(10) yes
C14 . C19 . H191 . 119.7 no
C18 . C19 . H191 . 120.0 no
C17 . C20 . O21 . 123.93(11) yes
C17 . C20 . O22 . 112.81(9) yes
O21 . C20 . O22 . 123.25(11) yes
C20 . O22 . C23 . 116.01(9) yes
O22 . C23 . H232 . 105.4 no
O22 . C23 . H233 . 111.4 no
H232 . C23 . H233 . 110.6 no
O22 . C23 . H231 . 109.6 no
H232 . C23 . H231 . 109.4 no
H233 . C23 . H231 . 110.3 no
C52 . C51 . C56 . 118.74(10) yes
C52 . C51 . H511 . 120.8 no
C56 . C51 . H511 . 120.5 no
C51 . C52 . C53 . 120.13(11) yes
C51 . C52 . H521 . 120.1 no
C53 . C52 . H521 . 119.8 no
C52 . C53 . C54 . 120.53(11) yes
C52 . C53 . H531 . 119.6 no
C54 . C53 . H531 . 119.9 no
C53 . C54 . C55 . 120.18(11) yes
C53 . C54 . H541 . 120.6 no
C55 . C54 . H541 . 119.2 no
C54 . C55 . C56 . 118.72(10) yes
C54 . C55 . H551 . 121.6 no
C56 . C55 . H551 . 119.6 no
C51 . C56 . C55 . 121.69(10) yes
C51 . C56 . S57 . 118.41(8) yes
C55 . C56 . S57 . 119.88(8) yes
C56 . S57 . O58 . 108.43(5) yes
C56 . S57 . O59 . 108.33(5) yes
O58 . S57 . O59 . 119.51(5) yes
C56 . S57 . C60 . 102.97(5) yes
O58 . S57 . C60 . 108.23(6) yes
O59 . S57 . C60 . 108.13(5) yes
S57 . C60 . C61 . 128.71(9) yes
S57 . C60 . C62 . 124.31(8) yes
C61 . C60 . C62 . 59.46(8) yes
S57 . C60 . C63 . 128.06(10) yes
C61 . C60 . C63 . 98.93(10) yes
C62 . C60 . C63 . 59.41(7) yes
C60 . C61 . C62 . 61.11(8) yes
C60 . C61 . H611 . 117.5 no
C62 . C61 . H611 . 117.0 no
C60 . C61 . H612 . 117.8 no
C62 . C61 . H612 . 118.9 no
H611 . C61 . H612 . 114.4 no
C60 . C62 . C61 . 59.42(8) yes
C60 . C62 . C63 . 59.54(7) yes
C61 . C62 . C63 . 99.00(10) yes
C60 . C62 . C64 . 131.02(10) yes
C61 . C62 . C64 . 130.56(11) yes
C63 . C62 . C64 . 128.84(11) yes
C60 . C63 . C62 . 61.05(7) yes
C60 . C63 . H631 . 116.6 no
C62 . C63 . H631 . 117.2 no
C60 . C63 . H632 . 117.8 no
C62 . C63 . H632 . 118.7 no
H631 . C63 . H632 . 115.0 no
C62 . C64 . C65 . 121.29(10) yes
C62 . C64 . C69 . 119.94(10) yes
C65 . C64 . C69 . 118.74(10) yes
C64 . C65 . C66 . 120.66(11) yes
C64 . C65 . H651 . 120.5 no
C66 . C65 . H651 . 118.9 no
C65 . C66 . C67 . 120.35(11) yes
C65 . C66 . H661 . 120.4 no
C67 . C66 . H661 . 119.2 no
C66 . C67 . C68 . 119.07(10) yes
C66 . C67 . C70 . 122.69(10) yes
C68 . C67 . C70 . 118.24(10) yes
C67 . C68 . C69 . 120.65(10) yes
C67 . C68 . H681 . 120.3 no
C69 . C68 . H681 . 119.1 no
C64 . C69 . C68 . 120.52(10) yes
C64 . C69 . H691 . 119.4 no
C68 . C69 . H691 . 120.1 no
C67 . C70 . O71 . 124.58(11) yes
C67 . C70 . O72 . 112.12(10) yes
O71 . C70 . O72 . 123.30(11) yes
C70 . O72 . C73 . 116.41(9) yes
O72 . C73 . H732 . 105.7 no
O72 . C73 . H733 . 110.8 no
H732 . C73 . H733 . 111.0 no
O72 . C73 . H731 . 108.9 no
H732 . C73 . H731 . 109.9 no
H733 . C73 . H731 . 110.6 no

loop_
_geom_bond_atom_site_label_1
_geom_bond_site_symmetry_1
_geom_bond_atom_site_label_2
_geom_bond_site_symmetry_2
_geom_bond_distance
_geom_bond_publ_flag
C1 . C2 . 1.3871(16) yes
C1 . C6 . 1.3921(15) yes
C1 . H11 . 0.946 no
C2 . C3 . 1.3871(17) yes
C2 . H21 . 0.942 no
C3 . C4 . 1.3824(17) yes
C3 . H31 . 0.951 no
C4 . C5 . 1.3916(16) yes
C4 . H41 . 0.932 no
C5 . C6 . 1.3867(15) yes
C5 . H51 . 0.950 no
C6 . S7 . 1.7629(11) yes
S7 . O8 . 1.4385(8) yes
S7 . O9 . 1.4382(8) yes
S7 . C10 . 1.7254(11) yes
C10 . C11 . 1.4945(16) yes
C10 . C12 . 1.5163(15) yes
C10 . C13 . 1.5018(16) yes
C11 . C12 . 1.4988(17) yes
C11 . H111 . 0.971 no
C11 . H112 . 0.969 no
C12 . C13 . 1.5007(17) yes
C12 . C14 . 1.4691(16) yes
C13 . H131 . 0.968 no
C13 . H132 . 0.980 no
C14 . C15 . 1.3971(16) yes
C14 . C19 . 1.3946(16) yes
C15 . C16 . 1.3849(17) yes
C15 . H151 . 0.944 no
C16 . C17 . 1.3942(15) yes
C16 . H161 . 0.945 no
C17 . C18 . 1.3888(15) yes
C17 . C20 . 1.4901(15) yes
C18 . C19 . 1.3850(16) yes
C18 . H181 . 0.930 no
C19 . H191 . 0.957 no
C20 . O21 . 1.2044(14) yes
C20 . O22 . 1.3327(14) yes
O22 . C23 . 1.4526(14) yes
C23 . H232 . 0.953 no
C23 . H233 . 0.948 no
C23 . H231 . 0.966 no
C51 . C52 . 1.3844(16) yes
C51 . C56 . 1.3958(15) yes
C51 . H511 . 0.957 no
C52 . C53 . 1.3882(17) yes
C52 . H521 . 0.946 no
C53 . C54 . 1.3856(17) yes
C53 . H531 . 0.951 no
C54 . C55 . 1.3901(17) yes
C54 . H541 . 0.939 no
C55 . C56 . 1.3855(15) yes
C55 . H551 . 0.938 no
C56 . S57 . 1.7659(11) yes
S57 . O58 . 1.4348(9) yes
S57 . O59 . 1.4394(8) yes
S57 . C60 . 1.7273(11) yes
C60 . C61 . 1.4970(16) yes
C60 . C62 . 1.5225(15) yes
C60 . C63 . 1.4998(16) yes
C61 . C62 . 1.4977(17) yes
C61 . H611 . 0.968 no
C61 . H612 . 0.960 no
C62 . C63 . 1.4977(16) yes
C62 . C64 . 1.4676(16) yes
C63 . H631 . 0.996 no
C63 . H632 . 0.970 no
C64 . C65 . 1.3966(15) yes
C64 . C69 . 1.3963(16) yes
C65 . C66 . 1.3854(16) yes
C65 . H651 . 0.957 no
C66 . C67 . 1.3942(16) yes
C66 . H661 . 0.931 no
C67 . C68 . 1.3918(15) yes
C67 . C70 . 1.4897(16) yes
C68 . C69 . 1.3834(16) yes
C68 . H681 . 0.942 no
C69 . H691 . 0.935 no
C70 . O71 . 1.2009(15) yes
C70 . O72 . 1.3320(14) yes
O72 . C73 . 1.4497(14) yes
C73 . H732 . 0.971 no
C73 . H733 . 0.958 no
C73 . H731 . 0.956 no

loop_
_geom_hbond_atom_site_label_D
_geom_hbond_site_symmetry_D
_geom_hbond_atom_site_label_H
_geom_hbond_site_symmetry_H
_geom_hbond_atom_site_label_A
_geom_hbond_site_symmetry_A
_geom_hbond_angle_DHA
_geom_hbond_distance_DH
_geom_hbond_distance_HA
_geom_hbond_distance_DA
_geom_hbond_publ_flag
C4 . H41 . O22 4_655 167 0.93 2.47 3.3829(17) yes
C54 . H541 . O72 4_545 173 0.94 2.48 3.4125(17) yes
C61 . H611 . O9 . 142 0.97 2.56 3.3734(17) yes
